data_4101232
_journal_name_full 'Journal of the American Chemical Society'
_journal_year 2006
_chemical_formula_moiety 'C46 H82 O2 Ni2 P2'
_chemical_formula_sum 'C46 H82 Ni2 O2 P2'
_chemical_formula_weight 846.50
_space_group_IT_number 2
_symmetry_cell_setting triclinic
_symmetry_Int_Tables_number 2
_symmetry_space_group_name_Hall '-P 1'
_symmetry_space_group_name_H-M 'P -1'
_cell_angle_alpha 72.591(8)
_cell_angle_beta 89.716(8)
_cell_angle_gamma 81.637(3)
_cell_formula_units_Z 2
_cell_length_a 10.0475(2)
_cell_length_b 12.3317(7)
_cell_length_c 20.1691(5)
_cell_measurement_temperature 273.2
_cell_volume 2357.2(2)
_exptl_crystal_density_diffrn 1.193
_cod_original_formula_sum 'C46 H82 O2 Ni2 P2'
_cod_database_code 4101232

loop_
_symmetry_equiv_pos_as_xyz
x,y,z
-x,-y,-z

loop_
_atom_site_label
_atom_site_type_symbol
_atom_site_fract_x
_atom_site_fract_y
_atom_site_fract_z
_atom_site_U_iso_or_equiv
_atom_site_adp_type
_atom_site_occupancy
_atom_site_calc_flag
_atom_site_refinement_flags
_atom_site_disorder_assembly
_atom_site_disorder_group
Ni(1) Ni 0.3495(2) 0.2932(1) 0.28782(8) 0.0395(5) Uani 1.00 d . . .
Ni(2) Ni 0.6323(2) 0.1396(1) 0.20149(8) 0.0392(5) Uani 1.00 d . . .
P(1) P 0.2270(3) 0.4528(3) 0.2882(2) 0.0370(9) Uani 1.00 d . . .
P(2) P 0.7926(3) -0.0046(3) 0.2117(2) 0.0374(9) Uani 1.00 d . . .
O(1) O 0.4937(9) 0.0567(7) 0.2532(5) 0.051(3) Uani 1.00 d . . .
O(2) O 0.3332(9) 0.2942(7) 0.1905(4) 0.050(3) Uani 1.00 d . . .
C(1) C 0.297(2) 0.043(1) 0.3178(8) 0.062(5) Uani 1.00 d . . .
C(2) C 0.430(1) 0.086(1) 0.3012(7) 0.045(4) Uani 1.00 d . . .
C(3) C 0.478(1) 0.153(1) 0.3392(7) 0.046(4) Uani 1.00 d . . .
C(4) C 0.402(1) 0.208(1) 0.3851(7) 0.061(5) Uani 1.00 d . . .
C(5) C 0.478(1) 0.249(1) 0.4356(7) 0.064(5) Uani 1.00 d . . .
C(6) C 0.173(1) 0.553(1) 0.1995(6) 0.043(4) Uani 1.00 d . . .
C(7) C 0.296(1) 0.589(1) 0.1563(7) 0.054(4) Uani 1.00 d . . .
C(8) C 0.256(2) 0.661(1) 0.0808(8) 0.076(5) Uani 1.00 d . . .
C(9) C 0.173(2) 0.602(1) 0.0456(7) 0.066(5) Uani 1.00 d . . .
C(10) C 0.045(2) 0.575(1) 0.0844(7) 0.066(5) Uani 1.00 d . . .
C(11) C 0.084(1) 0.499(1) 0.1604(7) 0.048(4) Uani 1.00 d . . .
C(12) C 0.306(1) 0.542(1) 0.3337(6) 0.045(4) Uani 1.00 d . . .
C(13) C 0.235(1) 0.660(1) 0.3276(8) 0.057(4) Uani 1.00 d . . .
C(14) C 0.292(2) 0.712(1) 0.3779(9) 0.070(6) Uani 1.00 d . . .
C(15) C 0.442(2) 0.716(1) 0.3666(9) 0.077(6) Uani 1.00 d . . .
C(16) C 0.520(2) 0.600(2) 0.3713(9) 0.083(6) Uani 1.00 d . . .
C(17) C 0.457(1) 0.544(1) 0.3205(8) 0.055(4) Uani 1.00 d . . .
C(18) C 0.060(1) 0.4395(10) 0.3303(6) 0.036(3) Uani 1.00 d . . .
C(19) C 0.062(1) 0.432(1) 0.4090(7) 0.053(4) Uani 1.00 d . . .
C(20) C -0.079(2) 0.428(2) 0.4382(8) 0.071(6) Uani 1.00 d . . .
C(21) C -0.141(2) 0.335(2) 0.4265(8) 0.070(5) Uani 1.00 d . . .
C(22) C -0.140(2) 0.332(1) 0.3527(9) 0.067(5) Uani 1.00 d . . .
C(23) C 0.003(1) 0.336(1) 0.3236(7) 0.046(4) Uani 1.00 d . . .
C(24) C 0.408(1) 0.266(1) 0.0859(7) 0.062(5) Uani 1.00 d . . .
C(25) C 0.435(1) 0.288(1) 0.1527(6) 0.046(4) Uani 1.00 d . . .
C(26) C 0.563(1) 0.310(1) 0.1711(6) 0.040(3) Uani 1.00 d . . .
C(27) C 0.690(1) 0.281(1) 0.1397(6) 0.052(4) Uani 1.00 d . . .
C(28) C 0.809(1) 0.329(1) 0.1547(8) 0.061(5) Uani 1.00 d . . .
C(29) C 0.857(1) -0.073(1) 0.3047(6) 0.045(4) Uani 1.00 d . . .
C(30) C 0.750(1) -0.132(1) 0.3491(7) 0.065(5) Uani 1.00 d . . .
C(31) C 0.800(2) -0.172(2) 0.4277(9) 0.082(6) Uani 1.00 d . . .
C(32) C 0.840(2) -0.081(2) 0.4536(8) 0.086(7) Uani 1.00 d . . .
C(33) C 0.949(2) -0.027(1) 0.4073(8) 0.070(5) Uani 1.00 d . . .
C(34) C 0.903(1) 0.017(1) 0.3324(7) 0.055(4) Uani 1.00 d . . .
C(35) C 0.723(1) -0.119(1) 0.1874(7) 0.048(4) Uani 1.00 d . . .
C(36) C 0.812(1) -0.232(1) 0.1934(8) 0.058(4) Uani 1.00 d . . .
C(37) C 0.735(2) -0.322(1) 0.181(1) 0.077(6) Uani 1.00 d . . .
C(38) C 0.655(2) -0.280(2) 0.112(1) 0.077(6) Uani 1.00 d . . .
C(39) C 0.567(2) -0.168(2) 0.1052(10) 0.080(6) Uani 1.00 d . . .
C(40) C 0.643(1) -0.079(1) 0.1180(8) 0.061(5) Uani 1.00 d . . .
C(41) C 0.951(1) 0.027(1) 0.1664(6) 0.038(3) Uani 1.00 d . . .
C(42) C 0.932(1) 0.069(1) 0.0868(7) 0.051(4) Uani 1.00 d . . .
C(43) C 1.058(2) 0.112(1) 0.0511(7) 0.059(4) Uani 1.00 d . . .
C(44) C 1.181(1) 0.025(1) 0.0723(7) 0.055(4) Uani 1.00 d . . .
C(45) C 1.204(1) -0.020(1) 0.1517(8) 0.067(5) Uani 1.00 d . . .
C(46) C 1.077(1) -0.069(1) 0.1865(7) 0.057(4) Uani 1.00 d . . .
H(1) H 0.3125 -0.0403 0.3323 0.0751 Uiso 1.00 calc . . .
H(2) H 0.2577 0.0675 0.3543 0.0751 Uiso 1.00 calc . . .
H(3) H 0.2388 0.0690 0.2777 0.0751 Uiso 1.00 calc . . .
H(4) H 0.5684 0.1652 0.3333 0.0525 Uiso 1.00 calc . . .
H(5) H 0.3073 0.2183 0.3840 0.0711 Uiso 1.00 calc . . .
H(6) H 0.5353 0.1864 0.4658 0.0791 Uiso 1.00 calc . . .
H(7) H 0.4154 0.2831 0.4619 0.0791 Uiso 1.00 calc . . .
H(8) H 0.5305 0.3053 0.4102 0.0791 Uiso 1.00 calc . . .
H(9) H 0.1204 0.6221 0.2049 0.0525 Uiso 1.00 calc . . .
H(10) H 0.3415 0.6324 0.1780 0.0684 Uiso 1.00 calc . . .
H(11) H 0.3537 0.5206 0.1567 0.0684 Uiso 1.00 calc . . .
H(12) H 0.2056 0.7326 0.0804 0.0948 Uiso 1.00 calc . . .
H(13) H 0.3347 0.6733 0.0555 0.0948 Uiso 1.00 calc . . .
H(14) H 0.1455 0.6545 0.0002 0.0755 Uiso 1.00 calc . . .
H(15) H 0.2244 0.5358 0.0415 0.0755 Uiso 1.00 calc . . .
H(16) H -0.0121 0.6412 0.0847 0.0803 Uiso 1.00 calc . . .
H(17) H -0.0005 0.5303 0.0625 0.0803 Uiso 1.00 calc . . .
H(18) H 0.0027 0.4881 0.1848 0.0555 Uiso 1.00 calc . . .
H(19) H 0.1309 0.4272 0.1601 0.0555 Uiso 1.00 calc . . .
H(20) H 0.3040 0.5008 0.3827 0.0529 Uiso 1.00 calc . . .
H(21) H 0.2431 0.7085 0.2813 0.0671 Uiso 1.00 calc . . .
H(22) H 0.1418 0.6574 0.3358 0.0671 Uiso 1.00 calc . . .
H(23) H 0.2837 0.6640 0.4244 0.0848 Uiso 1.00 calc . . .
H(24) H 0.2469 0.7863 0.3725 0.0848 Uiso 1.00 calc . . .
H(25) H 0.4779 0.7450 0.4000 0.0939 Uiso 1.00 calc . . .
H(26) H 0.4506 0.7680 0.3210 0.0939 Uiso 1.00 calc . . .
H(27) H 0.6109 0.6061 0.3596 0.0955 Uiso 1.00 calc . . .
H(28) H 0.5180 0.5492 0.4173 0.0955 Uiso 1.00 calc . . .
H(29) H 0.4673 0.5898 0.2739 0.0679 Uiso 1.00 calc . . .
H(30) H 0.5032 0.4687 0.3273 0.0679 Uiso 1.00 calc . . .
H(31) H -0.0031 0.5072 0.3062 0.0455 Uiso 1.00 calc . . .
H(32) H 0.1215 0.3666 0.4339 0.0644 Uiso 1.00 calc . . .
H(33) H 0.0938 0.4997 0.4139 0.0644 Uiso 1.00 calc . . .
H(34) H -0.1349 0.4985 0.4164 0.0844 Uiso 1.00 calc . . .
H(35) H -0.0721 0.4159 0.4868 0.0844 Uiso 1.00 calc . . .
H(36) H -0.0967 0.2631 0.4553 0.0854 Uiso 1.00 calc . . .
H(37) H -0.2339 0.3436 0.4387 0.0854 Uiso 1.00 calc . . .
H(38) H -0.1676 0.2620 0.3505 0.0799 Uiso 1.00 calc . . .
H(39) H -0.1995 0.3951 0.3244 0.0799 Uiso 1.00 calc . . .
H(40) H 0.0622 0.2695 0.3483 0.0554 Uiso 1.00 calc . . .
H(41) H -0.0007 0.3410 0.2755 0.0554 Uiso 1.00 calc . . .
H(42) H 0.3739 0.1933 0.0960 0.0759 Uiso 1.00 calc . . .
H(43) H 0.4864 0.2620 0.0610 0.0759 Uiso 1.00 calc . . .
H(44) H 0.3401 0.3244 0.0590 0.0759 Uiso 1.00 calc . . .
H(45) H 0.5649 0.3469 0.2063 0.0464 Uiso 1.00 calc . . .
H(46) H 0.6963 0.2305 0.1115 0.0628 Uiso 1.00 calc . . .
H(47) H 0.8308 0.3036 0.2033 0.0740 Uiso 1.00 calc . . .
H(48) H 0.7908 0.4104 0.1390 0.0740 Uiso 1.00 calc . . .
H(49) H 0.8847 0.3039 0.1310 0.0740 Uiso 1.00 calc . . .
H(50) H 0.9337 -0.1313 0.3053 0.0540 Uiso 1.00 calc . . .
H(51) H 0.7352 -0.1967 0.3362 0.0788 Uiso 1.00 calc . . .
H(52) H 0.6701 -0.0787 0.3429 0.0788 Uiso 1.00 calc . . .
H(53) H 0.8740 -0.2308 0.4334 0.0995 Uiso 1.00 calc . . .
H(54) H 0.7278 -0.2002 0.4543 0.0995 Uiso 1.00 calc . . .
H(55) H 0.7665 -0.0262 0.4531 0.1019 Uiso 1.00 calc . . .
H(56) H 0.8774 -0.1171 0.5001 0.1019 Uiso 1.00 calc . . .
H(57) H 0.9697 0.0355 0.4220 0.0789 Uiso 1.00 calc . . .
H(58) H 1.0284 -0.0827 0.4131 0.0789 Uiso 1.00 calc . . .
H(59) H 0.8302 0.0761 0.3269 0.0659 Uiso 1.00 calc . . .
H(60) H 0.9760 0.0445 0.3058 0.0659 Uiso 1.00 calc . . .
H(61) H 0.6558 -0.1401 0.2210 0.0582 Uiso 1.00 calc . . .
H(62) H 0.8541 -0.2607 0.2383 0.0698 Uiso 1.00 calc . . .
H(63) H 0.8793 -0.2169 0.1594 0.0698 Uiso 1.00 calc . . .
H(64) H 0.7960 -0.3875 0.1806 0.0919 Uiso 1.00 calc . . .
H(65) H 0.6734 -0.3416 0.2167 0.0919 Uiso 1.00 calc . . .
H(66) H 0.7154 -0.2710 0.0756 0.0900 Uiso 1.00 calc . . .
H(67) H 0.5992 -0.3350 0.1105 0.0900 Uiso 1.00 calc . . .
H(68) H 0.5308 -0.1383 0.0583 0.0971 Uiso 1.00 calc . . .
H(69) H 0.4977 -0.1795 0.1363 0.0971 Uiso 1.00 calc . . .
H(70) H 0.7050 -0.0586 0.0824 0.0764 Uiso 1.00 calc . . .
H(71) H 0.5803 -0.0131 0.1173 0.0764 Uiso 1.00 calc . . .
H(72) H 0.9761 0.0904 0.1794 0.0468 Uiso 1.00 calc . . .
H(73) H 0.8577 0.1288 0.0737 0.0622 Uiso 1.00 calc . . .
H(74) H 0.9129 0.0057 0.0717 0.0622 Uiso 1.00 calc . . .
H(75) H 1.0712 0.1782 0.0629 0.0664 Uiso 1.00 calc . . .
H(76) H 1.0427 0.1308 0.0021 0.0664 Uiso 1.00 calc . . .
H(77) H 1.1729 -0.0378 0.0550 0.0668 Uiso 1.00 calc . . .
H(78) H 1.2567 0.0597 0.0518 0.0668 Uiso 1.00 calc . . .
H(79) H 1.2806 -0.0787 0.1629 0.0804 Uiso 1.00 calc . . .
H(80) H 1.2213 0.0417 0.1681 0.0804 Uiso 1.00 calc . . .
H(81) H 1.0610 -0.1317 0.1708 0.0678 Uiso 1.00 calc . . .
H(82) H 1.0916 -0.0957 0.2358 0.0678 Uiso 1.00 calc . . .

loop_
_atom_site_aniso_label
_atom_site_aniso_U_11
_atom_site_aniso_U_22
_atom_site_aniso_U_33
_atom_site_aniso_U_12
_atom_site_aniso_U_13
_atom_site_aniso_U_23
Ni(1) 0.0348(9) 0.0416(10) 0.0392(9) -0.0016(7) 0.0058(7) -0.0097(8)
Ni(2) 0.0381(9) 0.0418(10) 0.0367(9) -0.0033(7) 0.0060(7) -0.0117(7)
P(1) 0.035(2) 0.038(2) 0.036(2) -0.004(1) 0.005(1) -0.009(1)
P(2) 0.035(2) 0.042(2) 0.033(2) -0.004(1) 0.005(1) -0.008(1)
O(1) 0.050(6) 0.043(5) 0.056(6) -0.002(4) 0.013(4) -0.013(4)
O(2) 0.045(5) 0.055(6) 0.044(5) 0.016(4) 0.003(4) -0.021(4)
C(1) 0.068(10) 0.058(9) 0.07(1) -0.032(8) 0.017(8) -0.021(8)
C(2) 0.035(7) 0.039(7) 0.056(8) 0.000(6) 0.000(6) -0.006(6)
C(3) 0.036(7) 0.056(8) 0.042(7) -0.016(6) 0.002(5) -0.007(6)
C(4) 0.047(8) 0.10(1) 0.031(7) -0.008(8) 0.003(6) -0.014(7)
C(5) 0.058(9) 0.08(1) 0.051(9) -0.019(8) -0.001(7) -0.014(8)
C(6) 0.046(7) 0.032(7) 0.044(7) 0.002(6) 0.006(6) -0.004(5)
C(7) 0.048(8) 0.060(9) 0.045(8) -0.006(7) 0.006(6) -0.001(7)
C(8) 0.11(1) 0.044(9) 0.06(1) -0.015(9) 0.026(10) 0.012(7)
C(9) 0.07(1) 0.08(1) 0.040(8) -0.011(9) 0.015(7) -0.003(8)
C(10) 0.07(1) 0.08(1) 0.034(8) -0.011(9) -0.005(7) -0.006(7)
C(11) 0.047(8) 0.047(8) 0.046(8) -0.006(6) 0.001(6) -0.010(6)
C(12) 0.039(7) 0.055(8) 0.041(7) -0.010(6) 0.008(6) -0.016(6)
C(13) 0.053(9) 0.043(8) 0.07(1) -0.009(7) 0.018(7) -0.015(7)
C(14) 0.08(1) 0.07(1) 0.07(1) -0.025(9) 0.011(9) -0.029(9)
C(15) 0.09(1) 0.06(1) 0.09(1) -0.047(10) 0.00(1) -0.031(10)
C(16) 0.06(1) 0.11(2) 0.08(1) -0.04(1) 0.001(9) -0.02(1)
C(17) 0.039(7) 0.057(9) 0.067(9) -0.005(7) -0.004(6) -0.019(7)
C(18) 0.036(6) 0.033(6) 0.036(6) -0.001(5) 0.003(5) -0.007(5)
C(19) 0.057(9) 0.058(9) 0.049(8) -0.020(7) 0.015(7) -0.019(7)
C(20) 0.07(1) 0.11(1) 0.052(9) -0.035(10) 0.025(8) -0.041(9)
C(21) 0.07(1) 0.09(1) 0.051(9) -0.024(10) 0.020(8) -0.021(9)
C(22) 0.056(9) 0.063(10) 0.08(1) -0.008(8) 0.017(8) -0.021(9)
C(23) 0.042(7) 0.057(8) 0.047(8) -0.023(6) 0.010(6) -0.019(6)
C(24) 0.056(9) 0.07(1) 0.051(9) 0.017(8) -0.001(7) -0.022(8)
C(25) 0.052(8) 0.036(7) 0.041(7) 0.011(6) 0.000(6) -0.005(6)
C(26) 0.045(7) 0.040(7) 0.033(6) -0.009(6) 0.006(5) -0.009(5)
C(27) 0.065(9) 0.056(9) 0.035(7) -0.010(7) 0.007(6) -0.015(6)
C(28) 0.057(9) 0.048(8) 0.08(1) -0.021(7) 0.012(8) -0.025(8)
C(29) 0.034(7) 0.063(9) 0.031(6) -0.002(6) 0.007(5) -0.006(6)
C(30) 0.054(9) 0.08(1) 0.040(8) -0.010(8) 0.005(6) 0.008(7)
C(31) 0.08(1) 0.10(1) 0.050(10) -0.01(1) 0.006(8) 0.012(9)
C(32) 0.11(2) 0.11(2) 0.037(9) -0.04(1) 0.010(9) -0.018(9)
C(33) 0.08(1) 0.09(1) 0.041(8) -0.010(9) 0.005(8) -0.014(8)
C(34) 0.054(8) 0.069(10) 0.043(8) -0.025(7) -0.003(6) -0.011(7)
C(35) 0.044(7) 0.061(9) 0.043(7) -0.010(7) 0.011(6) -0.020(7)
C(36) 0.052(9) 0.043(8) 0.08(1) 0.008(7) 0.004(7) -0.024(8)
C(37) 0.06(1) 0.06(1) 0.11(1) -0.001(9) 0.010(10) -0.04(1)
C(38) 0.06(1) 0.08(1) 0.11(1) -0.027(9) -0.003(10) -0.06(1)
C(39) 0.053(10) 0.10(1) 0.10(1) -0.009(10) -0.004(9) -0.05(1)
C(40) 0.051(9) 0.063(10) 0.07(1) -0.007(7) -0.010(7) -0.024(8)
C(41) 0.034(6) 0.042(7) 0.041(7) -0.010(6) 0.005(5) -0.014(6)
C(42) 0.050(8) 0.053(8) 0.043(7) -0.001(7) 0.010(6) -0.009(6)
C(43) 0.07(1) 0.062(10) 0.034(7) -0.003(8) 0.010(7) -0.005(7)
C(44) 0.047(8) 0.060(9) 0.055(9) -0.008(7) 0.016(7) -0.012(7)
C(45) 0.048(9) 0.08(1) 0.063(10) 0.004(8) 0.014(7) -0.014(8)
C(46) 0.050(8) 0.059(9) 0.046(8) 0.003(7) 0.010(6) 0.001(7)

loop_
_geom_bond_atom_site_label_1
_geom_bond_atom_site_label_2
_geom_bond_distance
_geom_bond_site_symmetry_1
_geom_bond_site_symmetry_2
_geom_bond_publ_flag
Ni(1) P(1) 2.166(4) . . yes
Ni(1) O(2) 1.966(8) . . yes
Ni(1) C(3) 2.00(1) . . yes
Ni(1) C(4) 1.96(1) . . yes
Ni(2) P(2) 2.179(4) . . yes
Ni(2) O(1) 1.958(9) . . yes
Ni(2) C(26) 2.02(1) . . yes
Ni(2) C(27) 1.98(1) . . yes
P(1) C(6) 1.87(1) . . yes
P(1) C(12) 1.88(1) . . yes
P(1) C(18) 1.88(1) . . yes
P(2) C(29) 1.88(1) . . yes
P(2) C(35) 1.85(1) . . yes
P(2) C(41) 1.87(1) . . yes
O(1) C(2) 1.27(1) . . yes
O(2) C(25) 1.28(1) . . yes
C(1) C(2) 1.51(2) . . yes
C(2) C(3) 1.41(2) . . yes
C(3) C(4) 1.45(2) . . yes
C(4) C(5) 1.51(2) . . yes
C(6) C(7) 1.55(2) . . yes
C(6) C(11) 1.54(2) . . yes
C(7) C(8) 1.54(2) . . yes
C(8) C(9) 1.49(2) . . yes
C(9) C(10) 1.52(2) . . yes
C(10) C(11) 1.56(2) . . yes
C(12) C(13) 1.50(2) . . yes
C(12) C(17) 1.54(2) . . yes
C(13) C(14) 1.51(2) . . yes
C(14) C(15) 1.52(2) . . yes
C(15) C(16) 1.51(2) . . yes
C(16) C(17) 1.57(2) . . yes
C(18) C(19) 1.56(2) . . yes
C(18) C(23) 1.51(2) . . yes
C(19) C(20) 1.53(2) . . yes
C(20) C(21) 1.46(2) . . yes
C(21) C(22) 1.50(2) . . yes
C(22) C(23) 1.55(2) . . yes
C(24) C(25) 1.49(2) . . yes
C(25) C(26) 1.42(2) . . yes
C(26) C(27) 1.47(2) . . yes
C(27) C(28) 1.48(2) . . yes
C(29) C(30) 1.52(2) . . yes
C(29) C(34) 1.50(2) . . yes
C(30) C(31) 1.57(2) . . yes
C(31) C(32) 1.48(2) . . yes
C(32) C(33) 1.53(2) . . yes
C(33) C(34) 1.50(2) . . yes
C(35) C(36) 1.52(2) . . yes
C(35) C(40) 1.53(2) . . yes
C(36) C(37) 1.52(2) . . yes
C(37) C(38) 1.51(2) . . yes
C(38) C(39) 1.49(2) . . yes
C(39) C(40) 1.50(2) . . yes
C(41) C(42) 1.54(2) . . yes
C(41) C(46) 1.56(2) . . yes
C(42) C(43) 1.53(2) . . yes
C(43) C(44) 1.49(2) . . yes
C(44) C(45) 1.53(2) . . yes
C(45) C(46) 1.57(2) . . yes
